data_7124487
loop_
_publ_author_name
'Dutta, Ranjan'
'Firmansyah, Dikhi'
'Kim, Jihoon'
'Jo, Hongil'
'Ok, Kang Min'
'Lee, Chang-Hee'

_publ_section_title
;
 Unexpected halide anion binding modes in meso-bis-ethynyl
 picket-calix[4]pyrroles: effects of meso-\p (ethynyl) extension.
;
_journal_issue 57
_journal_name_full 'Chemical communications (Cambridge, England)'
_journal_page_first 7936
_journal_page_last 7939
_journal_paper_doi 10.1039/c8cc04393k
_journal_volume 54
_journal_year 2018
_chemical_formula_moiety 'C42 H40 N4, 2(C3 H6 O), H2 O'
_chemical_formula_sum 'C48 H54 N4 O3'
_chemical_formula_weight 734.95
_space_group_IT_number 14
_space_group_name_Hall '-P 2ybc'
_space_group_name_H-M_alt 'P 1 21/c 1'
_symmetry_cell_setting monoclinic
_symmetry_Int_Tables_number 14
_symmetry_space_group_name_Hall '-P 2ybc'
_symmetry_space_group_name_H-M 'P 1 21/c 1'
_atom_sites_solution_hydrogens mixed
_audit_conform_dict_location ftp://ftp.iucr.org/pub/cif_core.dic
_audit_conform_dict_name cif_core.dic
_audit_conform_dict_version 2.3
_audit_creation_date 2017-12-18T17:13:24-00:00
_audit_creation_method 'WinGX routine CIF_UPDATE'
_audit_update_record
;
2018-03-02 deposited with the CCDC.
2018-06-28 downloaded from the CCDC.
;
_cell_angle_alpha 90
_cell_angle_beta 90.972(2)
_cell_angle_gamma 90
_cell_formula_units_Z 4
_cell_length_a 16.8622(6)
_cell_length_b 9.5715(4)
_cell_length_c 26.4871(9)
_cell_measurement_reflns_used 3534
_cell_measurement_temperature 296(2)
_cell_measurement_theta_max 21.412
_cell_measurement_theta_min 3.77
_cell_measurement_wavelength 0.71073
_cell_volume 4274.3(3)
_computing_molecular_graphics 'Ortep for Windows (Farrugia, 2012)'
_computing_publication_material 'WinGX publication routines (Farrugia, 2012)'
_computing_structure_refinement 'SHELXL-2013 (Sheldrick, 2013)'
_computing_structure_solution 'SHELXS-2013/1 (Sheldrick, 2008)'
_diffrn_ambient_temperature 296(2)
_diffrn_measured_fraction_theta_full 0.997
_diffrn_measured_fraction_theta_max 0.989
_diffrn_measurement_device_type 'Bruker APEX-II CCD'
_diffrn_measurement_method '\f and \w scans'
_diffrn_radiation_monochromator graphite
_diffrn_radiation_probe x-ray
_diffrn_radiation_source 'fine-focus sealed tube'
_diffrn_radiation_type MoK\a
_diffrn_radiation_wavelength 0.71073
_diffrn_reflns_av_R_equivalents 0.1184
_diffrn_reflns_av_unetI/netI 0.0958
_diffrn_reflns_Laue_measured_fraction_full 0.997
_diffrn_reflns_Laue_measured_fraction_max 0.989
_diffrn_reflns_limit_h_max 21
_diffrn_reflns_limit_h_min -22
_diffrn_reflns_limit_k_max 12
_diffrn_reflns_limit_k_min -12
_diffrn_reflns_limit_l_max 33
_diffrn_reflns_limit_l_min -35
_diffrn_reflns_number 51050
_diffrn_reflns_point_group_measured_fraction_full 0.997
_diffrn_reflns_point_group_measured_fraction_max 0.989
_diffrn_reflns_theta_full 25.242
_diffrn_reflns_theta_max 28.275
_diffrn_reflns_theta_min 1.538
_exptl_absorpt_coefficient_mu 0.071
_exptl_absorpt_correction_T_max 0.7457
_exptl_absorpt_correction_T_min 0.6527
_exptl_absorpt_correction_type multi-scan
_exptl_absorpt_process_details
; 
 SADABS(Blessing, 1995) 
;
_exptl_crystal_colour brown
_exptl_crystal_density_diffrn 1.142
_exptl_crystal_density_method 'not measured'
_exptl_crystal_description plate
_exptl_crystal_F_000 1576
_exptl_crystal_size_max 0.498
_exptl_crystal_size_mid 0.276
_exptl_crystal_size_min 0.043
_refine_diff_density_max 0.232
_refine_diff_density_min -0.209
_refine_diff_density_rms 0.042
_refine_ls_extinction_method none
_refine_ls_goodness_of_fit_ref 0.999
_refine_ls_hydrogen_treatment mixed
_refine_ls_matrix_type full
_refine_ls_number_constraints 0
_refine_ls_number_parameters 520
_refine_ls_number_reflns 10478
_refine_ls_number_restraints 0
_refine_ls_restrained_S_all 0.999
_refine_ls_R_factor_all 0.1471
_refine_ls_R_factor_gt 0.0586
_refine_ls_shift/su_max 0
_refine_ls_shift/su_mean 0
_refine_ls_structure_factor_coef Fsqd
_refine_ls_weighting_details 'w=1/[\s^2^(Fo^2^)+(0.0520P)^2^] where P=(Fo^2^+2Fc^2^)/3'
_refine_ls_weighting_scheme calc
_refine_ls_wR_factor_gt 0.1144
_refine_ls_wR_factor_ref 0.1449
_reflns_Friedel_coverage 0
_reflns_number_gt 4983
_reflns_number_total 10478
_reflns_threshold_expression 'I > 2\s(I)'
_cod_data_source_file c8cc04393k3.cif
_cod_data_source_block C42H40N4_2(C3H6O)_H2O
_cod_original_sg_symbol_H-M 'P 21/c'
_cod_database_code 7124487
_shelx_estimated_absorpt_t_min 0.965
_shelx_estimated_absorpt_t_max 0.997

loop_
_symmetry_equiv_pos_as_xyz
'x, y, z'
'-x, y+1/2, -z+1/2'
'-x, -y, -z'
'x, -y-1/2, z-1/2'

loop_
_atom_site_label
_atom_site_type_symbol
_atom_site_fract_x
_atom_site_fract_y
_atom_site_fract_z
_atom_site_U_iso_or_equiv
_atom_site_adp_type
_atom_site_occupancy
_atom_site_site_symmetry_order
_atom_site_calc_flag
_atom_site_refinement_flags_posn
_atom_site_refinement_flags_adp
C1 C 0.20196(11) 0.1951(2) 0.27906(7) 0.0320(5) Uani 1 1 d . .
C2 C 0.24419(12) 0.3127(2) 0.26792(8) 0.0415(6) Uani 1 1 d . .
H2 H 0.2241 0.4031 0.2657 0.05 Uiso 1 1 calc R U
C3 C 0.32419(12) 0.2725(2) 0.26029(8) 0.0413(6) Uani 1 1 d . .
H3 H 0.3657 0.3318 0.2522 0.05 Uiso 1 1 calc R U
C4 C 0.32933(11) 0.1315(2) 0.26694(8) 0.0333(5) Uani 1 1 d . .
C5 C 0.39961(11) 0.0333(2) 0.26232(8) 0.0355(5) Uani 1 1 d . .
C6 C 0.41853(11) -0.0444(2) 0.31094(8) 0.0350(5) Uani 1 1 d . .
C7 C 0.47605(12) -0.0239(2) 0.34679(9) 0.0472(6) Uani 1 1 d . .
H7 H 0.5141 0.0464 0.3467 0.057 Uiso 1 1 calc R U
C8 C 0.46789(12) -0.1279(3) 0.38410(9) 0.0497(6) Uani 1 1 d . .
H8 H 0.4998 -0.1378 0.4129 0.06 Uiso 1 1 calc R U
C9 C 0.40568(11) -0.2111(2) 0.37103(8) 0.0364(5) Uani 1 1 d . .
C10 C 0.37377(12) -0.3438(2) 0.39408(8) 0.0385(5) Uani 1 1 d . .
C11 C 0.28415(12) -0.3422(2) 0.39606(8) 0.0351(5) Uani 1 1 d . .
C12 C 0.22806(12) -0.4374(2) 0.38015(8) 0.0409(5) Uani 1 1 d . .
H12 H 0.238 -0.5214 0.3638 0.049 Uiso 1 1 calc R U
C13 C 0.15236(12) -0.3847(2) 0.39300(8) 0.0402(5) Uani 1 1 d . .
H13 H 0.1039 -0.4281 0.3865 0.048 Uiso 1 1 calc R U
C14 C 0.16321(11) -0.2588(2) 0.41656(8) 0.0326(5) Uani 1 1 d . .
C15 C 0.10452(11) -0.1577(2) 0.43919(8) 0.0337(5) Uani 1 1 d . .
C16 C 0.10452(11) -0.0175(2) 0.41242(8) 0.0330(5) Uani 1 1 d . .
C17 C 0.09129(12) 0.1142(2) 0.43000(9) 0.0412(6) Uani 1 1 d . .
H17 H 0.0833 0.1389 0.4635 0.049 Uiso 1 1 calc R U
C18 C 0.09187(12) 0.2064(2) 0.38840(9) 0.0410(5) Uani 1 1 d . .
H18 H 0.0842 0.3026 0.3898 0.049 Uiso 1 1 calc R U
C19 C 0.10552(11) 0.1308(2) 0.34574(8) 0.0328(5) Uani 1 1 d . .
C20 C 0.11504(11) 0.1767(2) 0.29118(8) 0.0348(5) Uani 1 1 d . .
C21 C 0.38169(11) -0.0730(2) 0.22264(8) 0.0376(5) Uani 1 1 d . .
C22 C 0.36753(12) -0.1637(2) 0.19309(9) 0.0400(5) Uani 1 1 d . .
C23 C 0.35153(12) -0.2785(2) 0.15948(9) 0.0388(5) Uani 1 1 d . .
C24 C 0.36772(14) -0.2699(3) 0.10815(9) 0.0494(6) Uani 1 1 d . .
H24 H 0.3893 -0.1884 0.0951 0.059 Uiso 1 1 calc R U
C25 C 0.35188(15) -0.3813(3) 0.07664(10) 0.0573(7) Uani 1 1 d . .
H25 H 0.3625 -0.3746 0.0424 0.069 Uiso 1 1 calc R U
C26 C 0.32043(14) -0.5025(3) 0.09574(10) 0.0541(7) Uani 1 1 d . .
H26 H 0.3094 -0.5772 0.0743 0.065 Uiso 1 1 calc R U
C27 C 0.30531(13) -0.5138(3) 0.14639(10) 0.0507(6) Uani 1 1 d . .
H27 H 0.2848 -0.5964 0.1593 0.061 Uiso 1 1 calc R U
C28 C 0.32057(12) -0.4022(3) 0.17812(9) 0.0433(6) Uani 1 1 d . .
H28 H 0.31 -0.41 0.2124 0.052 Uiso 1 1 calc R U
C29 C 0.47284(12) 0.1183(2) 0.24683(9) 0.0485(6) Uani 1 1 d . .
H29A H 0.4846 0.1872 0.2722 0.073 Uiso 1 1 calc R U
H29B H 0.4622 0.1638 0.2151 0.073 Uiso 1 1 calc R U
H29C H 0.5174 0.0568 0.2435 0.073 Uiso 1 1 calc R U
C31 C 0.40008(13) -0.4694(2) 0.36240(10) 0.0529(7) Uani 1 1 d . .
H31A H 0.4569 -0.4709 0.3608 0.079 Uiso 1 1 calc R U
H31B H 0.3779 -0.4617 0.3289 0.079 Uiso 1 1 calc R U
H31C H 0.3818 -0.5542 0.3777 0.079 Uiso 1 1 calc R U
C32 C 0.40806(13) -0.3594(3) 0.44827(9) 0.0551(7) Uani 1 1 d . .
H32A H 0.4649 -0.3596 0.4473 0.083 Uiso 1 1 calc R U
H32B H 0.3899 -0.4456 0.4626 0.083 Uiso 1 1 calc R U
H32C H 0.3906 -0.2827 0.4686 0.083 Uiso 1 1 calc R U
C33 C 0.02376(13) -0.2216(2) 0.43499(8) 0.0390(5) Uani 1 1 d . .
C34 C -0.04024(13) -0.2733(2) 0.43354(8) 0.0418(6) Uani 1 1 d . .
C35 C -0.11866(13) -0.3348(2) 0.43387(9) 0.0457(6) Uani 1 1 d . .
C36 C -0.16866(15) -0.3272(3) 0.39161(11) 0.0598(7) Uani 1 1 d . .
H36 H -0.1514 -0.2844 0.3622 0.072 Uiso 1 1 calc R U
C37 C -0.24520(17) -0.3844(3) 0.39349(15) 0.0785(10) Uani 1 1 d . .
H37 H -0.2793 -0.3798 0.3656 0.094 Uiso 1 1 calc R U
C38 C -0.26919(18) -0.4481(3) 0.43802(17) 0.0907(11) Uani 1 1 d . .
H38 H -0.3203 -0.4843 0.4398 0.109 Uiso 1 1 calc R U
C39 C -0.21964(19) -0.4587(3) 0.47892(14) 0.0884(10) Uani 1 1 d . .
H39 H -0.2362 -0.5039 0.508 0.106 Uiso 1 1 calc R U
C40 C -0.14531(16) -0.4024(3) 0.47679(11) 0.0670(8) Uani 1 1 d . .
H40 H -0.1116 -0.4094 0.5048 0.08 Uiso 1 1 calc R U
C41 C 0.12394(13) -0.1361(3) 0.49602(8) 0.0472(6) Uani 1 1 d . .
H41A H 0.1758 -0.0955 0.4998 0.071 Uiso 1 1 calc R U
H41B H 0.1227 -0.2245 0.5131 0.071 Uiso 1 1 calc R U
H41C H 0.0853 -0.0747 0.5104 0.071 Uiso 1 1 calc R U
C42 C 0.07612(12) 0.0699(2) 0.25492(8) 0.0438(6) Uani 1 1 d . .
H42A H 0.0212 0.0591 0.2631 0.066 Uiso 1 1 calc R U
H42B H 0.1026 -0.0185 0.2583 0.066 Uiso 1 1 calc R U
H42C H 0.0803 0.1025 0.2208 0.066 Uiso 1 1 calc R U
C43 C 0.07294(13) 0.3176(2) 0.28373(9) 0.0486(6) Uani 1 1 d . .
H43A H 0.0178 0.3076 0.2914 0.073 Uiso 1 1 calc R U
H43B H 0.0781 0.3473 0.2493 0.073 Uiso 1 1 calc R U
H43C H 0.0966 0.3859 0.3058 0.073 Uiso 1 1 calc R U
C44 C 0.12464(12) 0.6573(3) 0.16666(10) 0.0443(6) Uani 1 1 d . .
C45 C 0.14124(16) 0.7910(3) 0.14085(11) 0.0721(8) Uani 1 1 d . .
H45A H 0.1547 0.861 0.1655 0.108 Uiso 1 1 calc R U
H45B H 0.095 0.8201 0.1219 0.108 Uiso 1 1 calc R U
H45C H 0.1847 0.7787 0.1183 0.108 Uiso 1 1 calc R U
C46 C 0.09826(14) 0.5370(3) 0.13485(10) 0.0582(7) Uani 1 1 d . .
H46A H 0.0931 0.4554 0.1556 0.087 Uiso 1 1 calc R U
H46B H 0.1367 0.5197 0.1093 0.087 Uiso 1 1 calc R U
H46C H 0.048 0.5583 0.1191 0.087 Uiso 1 1 calc R U
C47 C 0.34603(13) 0.1073(3) 0.44639(9) 0.0472(6) Uani 1 1 d . .
C48 C 0.41646(18) 0.1877(3) 0.46630(12) 0.0847(10) Uani 1 1 d . .
H48A H 0.4441 0.1328 0.4913 0.127 Uiso 1 1 calc R U
H48B H 0.3988 0.2734 0.4812 0.127 Uiso 1 1 calc R U
H48C H 0.4515 0.2082 0.4391 0.127 Uiso 1 1 calc R U
C49 C 0.30170(14) 0.1663(3) 0.40299(10) 0.0615(7) Uani 1 1 d . .
H49A H 0.2602 0.103 0.3929 0.092 Uiso 1 1 calc R U
H49B H 0.337 0.18 0.3754 0.092 Uiso 1 1 calc R U
H49C H 0.279 0.2543 0.4124 0.092 Uiso 1 1 calc R U
N1 N 0.25432(9) 0.0846(2) 0.27807(7) 0.0333(4) Uani 1 1 d . .
N2 N 0.37558(10) -0.15956(18) 0.32618(7) 0.0349(4) Uani 1 1 d . .
N3 N 0.24373(10) -0.2336(2) 0.41810(7) 0.0344(4) Uani 1 1 d . .
N4 N 0.11277(10) -0.00654(19) 0.36101(7) 0.0320(4) Uani 1 1 d . .
O1 O 0.13066(9) 0.64536(18) 0.21226(6) 0.0567(5) Uani 1 1 d . .
O2 O 0.32708(10) -0.00237(18) 0.46574(6) 0.0627(5) Uani 1 1 d . .
O1W O 0.20294(10) 0.78482(18) 0.29083(8) 0.0460(4) Uani 1 1 d . .
H1N H 0.2412(12) -0.007(2) 0.2831(8) 0.045(7) Uiso 1 1 d . .
H1W H 0.1794(19) 0.743(3) 0.2641(13) 0.113(13) Uiso 1 1 d . .
H2N H 0.3344(12) -0.196(2) 0.3102(8) 0.043(6) Uiso 1 1 d . .
H2W H 0.2009(17) 0.721(3) 0.3145(12) 0.092(12) Uiso 1 1 d . .
H3N H 0.2661(12) -0.159(2) 0.4318(8) 0.040(6) Uiso 1 1 d . .
H4N H 0.1237(13) -0.075(2) 0.3409(8) 0.049(7) Uiso 1 1 d . .

loop_
_atom_site_aniso_label
_atom_site_aniso_U_11
_atom_site_aniso_U_22
_atom_site_aniso_U_33
_atom_site_aniso_U_23
_atom_site_aniso_U_13
_atom_site_aniso_U_12
C1 0.0351(11) 0.0313(12) 0.0298(12) 0.0020(10) 0.0023(9) 0.0019(9)
C2 0.0461(13) 0.0281(12) 0.0507(15) 0.0055(11) 0.0090(11) 0.0004(10)
C3 0.0429(12) 0.0326(13) 0.0488(15) 0.0053(11) 0.0096(10) -0.0093(10)
C4 0.0311(10) 0.0372(13) 0.0319(12) 0.0020(10) 0.0049(9) -0.0041(9)
C5 0.0310(11) 0.0371(13) 0.0386(13) 0.0031(11) 0.0051(9) -0.0014(9)
C6 0.0331(11) 0.0344(13) 0.0377(13) 0.0025(10) 0.0037(9) -0.0051(9)
C7 0.0403(12) 0.0494(15) 0.0517(16) 0.0102(13) -0.0069(11) -0.0156(11)
C8 0.0431(13) 0.0612(17) 0.0444(15) 0.0109(13) -0.0126(11) -0.0121(12)
C9 0.0317(11) 0.0407(13) 0.0368(13) 0.0072(11) -0.0006(9) -0.0007(9)
C10 0.0376(11) 0.0376(13) 0.0402(14) 0.0064(11) 0.0021(10) 0.0013(10)
C11 0.0408(11) 0.0309(12) 0.0337(13) 0.0042(10) 0.0035(9) 0.0001(10)
C12 0.0487(13) 0.0298(12) 0.0442(14) 0.0003(11) -0.0004(11) -0.0032(10)
C13 0.0406(12) 0.0355(13) 0.0444(14) -0.0008(11) 0.0004(10) -0.0090(10)
C14 0.0352(11) 0.0323(12) 0.0304(12) 0.0039(10) 0.0037(9) -0.0055(9)
C15 0.0360(11) 0.0358(13) 0.0294(12) 0.0028(10) 0.0038(9) -0.0040(9)
C16 0.0359(11) 0.0335(13) 0.0296(13) -0.0005(10) 0.0035(9) -0.0049(9)
C17 0.0490(13) 0.0386(14) 0.0363(14) -0.0056(11) 0.0067(10) -0.0020(10)
C18 0.0486(13) 0.0286(12) 0.0460(15) -0.0042(11) 0.0065(11) -0.0004(10)
C19 0.0304(10) 0.0304(12) 0.0376(13) -0.0002(10) 0.0028(9) -0.0024(9)
C20 0.0367(11) 0.0315(12) 0.0363(13) 0.0028(10) 0.0017(9) -0.0003(9)
C21 0.0343(11) 0.0430(14) 0.0356(13) 0.0042(12) 0.0074(10) 0.0059(10)
C22 0.0380(12) 0.0435(14) 0.0386(14) 0.0005(12) 0.0028(10) 0.0102(10)
C23 0.0358(11) 0.0436(14) 0.0369(14) -0.0006(12) -0.0008(10) 0.0106(10)
C24 0.0636(15) 0.0450(15) 0.0396(15) 0.0012(13) 0.0029(12) 0.0102(12)
C25 0.0740(17) 0.0629(18) 0.0350(15) -0.0032(14) 0.0003(13) 0.0082(15)
C26 0.0545(14) 0.0553(17) 0.0522(18) -0.0144(14) -0.0075(13) 0.0022(13)
C27 0.0461(13) 0.0547(16) 0.0513(17) -0.0030(14) -0.0009(12) -0.0034(12)
C28 0.0381(12) 0.0549(16) 0.0370(14) -0.0034(12) 0.0021(10) 0.0033(11)
C29 0.0353(11) 0.0559(16) 0.0545(16) 0.0133(13) 0.0118(11) -0.0035(11)
C31 0.0514(14) 0.0422(15) 0.0655(18) 0.0032(13) 0.0149(12) 0.0035(11)
C32 0.0483(13) 0.0636(17) 0.0534(17) 0.0192(14) -0.0028(12) 0.0033(12)
C33 0.0447(13) 0.0370(13) 0.0356(13) 0.0065(11) 0.0066(10) -0.0016(10)
C34 0.0441(13) 0.0393(14) 0.0423(14) 0.0020(11) 0.0076(10) -0.0052(11)
C35 0.0416(12) 0.0405(14) 0.0554(16) -0.0066(12) 0.0094(11) -0.0094(11)
C36 0.0593(16) 0.0469(16) 0.073(2) -0.0045(14) -0.0056(14) -0.0024(13)
C37 0.0594(18) 0.0555(19) 0.120(3) -0.0176(19) -0.0274(19) -0.0047(15)
C38 0.0587(19) 0.075(2) 0.139(4) -0.022(2) 0.021(2) -0.0269(17)
C39 0.076(2) 0.090(2) 0.100(3) -0.009(2) 0.025(2) -0.0453(19)
C40 0.0661(17) 0.0704(19) 0.0650(19) -0.0036(16) 0.0181(14) -0.0295(15)
C41 0.0554(13) 0.0541(16) 0.0324(13) 0.0027(12) 0.0045(11) -0.0036(12)
C42 0.0406(12) 0.0519(15) 0.0389(14) 0.0028(12) -0.0039(10) -0.0005(11)
C43 0.0438(12) 0.0461(15) 0.0561(16) 0.0151(13) 0.0067(11) 0.0074(11)
C44 0.0314(11) 0.0579(17) 0.0437(16) -0.0032(13) 0.0028(10) 0.0013(11)
C45 0.0743(18) 0.066(2) 0.076(2) 0.0064(17) 0.0090(16) -0.0026(15)
C46 0.0527(14) 0.0667(18) 0.0552(17) -0.0176(14) -0.0060(12) 0.0006(13)
C47 0.0539(14) 0.0459(16) 0.0416(15) 0.0005(13) -0.0029(11) -0.0085(12)
C48 0.092(2) 0.073(2) 0.088(2) 0.0060(18) -0.0362(18) -0.0337(17)
C49 0.0582(15) 0.0646(18) 0.0613(18) 0.0167(15) -0.0085(13) -0.0102(13)
N1 0.0332(9) 0.0289(11) 0.0377(11) 0.0045(9) 0.0029(8) -0.0024(8)
N2 0.0317(9) 0.0344(11) 0.0385(11) 0.0016(9) -0.0026(8) -0.0074(8)
N3 0.0387(10) 0.0313(11) 0.0333(11) 0.0003(9) 0.0010(8) -0.0077(8)
N4 0.0366(9) 0.0272(11) 0.0323(11) -0.0006(9) 0.0049(8) -0.0003(8)
O1 0.0563(10) 0.0724(12) 0.0413(11) -0.0088(9) -0.0009(8) -0.0095(9)
O2 0.0847(12) 0.0522(12) 0.0505(11) 0.0102(9) -0.0146(9) -0.0190(10)
O1W 0.0559(10) 0.0417(11) 0.0401(11) 0.0004(9) -0.0063(8) -0.0094(8)

loop_
_atom_type_symbol
_atom_type_description
_atom_type_scat_dispersion_real
_atom_type_scat_dispersion_imag
_atom_type_scat_source
C C 0.0033 0.0016 'International Tables Vol C Tables 4.2.6.8 and 6.1.1.4'
H H 0 0 'International Tables Vol C Tables 4.2.6.8 and 6.1.1.4'
N N 0.0061 0.0033 'International Tables Vol C Tables 4.2.6.8 and 6.1.1.4'
O O 0.0106 0.006 'International Tables Vol C Tables 4.2.6.8 and 6.1.1.4'

loop_
_geom_angle_atom_site_label_1
_geom_angle_atom_site_label_2
_geom_angle_atom_site_label_3
_geom_angle
C2 C1 N1 106.95(17)
C2 C1 C20 130.57(18)
N1 C1 C20 122.47(17)
C1 C2 C3 107.84(19)
C1 C2 H2 126.1
C3 C2 H2 126.1
C4 C3 C2 107.98(19)
C4 C3 H3 126
C2 C3 H3 126
C3 C4 N1 107.06(18)
C3 C4 C5 130.55(18)
N1 C4 C5 122.36(18)
C21 C5 C6 107.55(17)
C21 C5 C4 109.29(16)
C6 C5 C4 112.85(17)
C21 C5 C29 109.06(18)
C6 C5 C29 109.09(16)
C4 C5 C29 108.93(17)
C7 C6 N2 106.38(18)
C7 C6 C5 131.27(19)
N2 C6 C5 122.34(17)
C6 C7 C8 108.08(19)
C6 C7 H7 126
C8 C7 H7 126
C9 C8 C7 108.63(19)
C9 C8 H8 125.7
C7 C8 H8 125.7
C8 C9 N2 106.37(19)
C8 C9 C10 131.97(19)
N2 C9 C10 121.43(17)
C9 C10 C11 111.59(17)
C9 C10 C31 109.19(18)
C11 C10 C31 108.95(18)
C9 C10 C32 109.03(18)
C11 C10 C32 109.08(18)
C31 C10 C32 108.95(19)
C12 C11 N3 106.69(18)
C12 C11 C10 131.7(2)
N3 C11 C10 121.59(18)
C11 C12 C13 107.94(19)
C11 C12 H12 126
C13 C12 H12 126
C14 C13 C12 107.97(18)
C14 C13 H13 126
C12 C13 H13 126
C13 C14 N3 106.93(19)
C13 C14 C15 131.28(18)
N3 C14 C15 121.78(18)
C33 C15 C14 108.05(17)
C33 C15 C16 109.52(16)
C14 C15 C16 112.00(17)
C33 C15 C41 107.71(17)
C14 C15 C41 109.96(17)
C16 C15 C41 109.50(18)
C17 C16 N4 106.71(19)
C17 C16 C15 131.1(2)
N4 C16 C15 122.05(18)
C16 C17 C18 108.0(2)
C16 C17 H17 126
C18 C17 H17 126
C19 C18 C17 108.55(19)
C19 C18 H18 125.7
C17 C18 H18 125.7
C18 C19 N4 106.12(19)
C18 C19 C20 131.0(2)
N4 C19 C20 122.86(19)
C1 C20 C19 110.65(16)
C1 C20 C43 108.50(17)
C19 C20 C43 108.62(17)
C1 C20 C42 110.37(17)
C19 C20 C42 110.49(17)
C43 C20 C42 108.14(17)
C22 C21 C5 176.2(2)
C21 C22 C23 176.9(2)
C28 C23 C24 118.6(2)
C28 C23 C22 120.0(2)
C24 C23 C22 121.4(2)
C25 C24 C23 120.4(2)
C25 C24 H24 119.8
C23 C24 H24 119.8
C26 C25 C24 120.1(2)
C26 C25 H25 119.9
C24 C25 H25 119.9
C27 C26 C25 120.3(2)
C27 C26 H26 119.8
C25 C26 H26 119.8
C26 C27 C28 119.9(2)
C26 C27 H27 120.1
C28 C27 H27 120.1
C27 C28 C23 120.7(2)
C27 C28 H28 119.6
C23 C28 H28 119.6
C5 C29 H29A 109.5
C5 C29 H29B 109.5
H29A C29 H29B 109.5
C5 C29 H29C 109.5
H29A C29 H29C 109.5
H29B C29 H29C 109.5
C10 C31 H31A 109.5
C10 C31 H31B 109.5
H31A C31 H31B 109.5
C10 C31 H31C 109.5
H31A C31 H31C 109.5
H31B C31 H31C 109.5
C10 C32 H32A 109.5
C10 C32 H32B 109.5
H32A C32 H32B 109.5
C10 C32 H32C 109.5
H32A C32 H32C 109.5
H32B C32 H32C 109.5
C34 C33 C15 177.6(2)
C33 C34 C35 177.7(3)
C40 C35 C36 118.8(2)
C40 C35 C34 120.2(2)
C36 C35 C34 121.0(2)
C35 C36 C37 119.7(3)
C35 C36 H36 120.1
C37 C36 H36 120.1
C38 C37 C36 118.7(3)
C38 C37 H37 120.6
C36 C37 H37 120.6
C39 C38 C37 121.5(3)
C39 C38 H38 119.2
C37 C38 H38 119.2
C38 C39 C40 119.3(3)
C38 C39 H39 120.4
C40 C39 H39 120.4
C39 C40 C35 121.8(3)
C39 C40 H40 119.1
C35 C40 H40 119.1
C15 C41 H41A 109.5
C15 C41 H41B 109.5
H41A C41 H41B 109.5
C15 C41 H41C 109.5
H41A C41 H41C 109.5
H41B C41 H41C 109.5
C20 C42 H42A 109.5
C20 C42 H42B 109.5
H42A C42 H42B 109.5
C20 C42 H42C 109.5
H42A C42 H42C 109.5
H42B C42 H42C 109.5
C20 C43 H43A 109.5
C20 C43 H43B 109.5
H43A C43 H43B 109.5
C20 C43 H43C 109.5
H43A C43 H43C 109.5
H43B C43 H43C 109.5
O1 C44 C45 121.8(2)
O1 C44 C46 120.5(2)
C45 C44 C46 117.7(2)
C44 C45 H45A 109.5
C44 C45 H45B 109.5
H45A C45 H45B 109.5
C44 C45 H45C 109.5
H45A C45 H45C 109.5
H45B C45 H45C 109.5
C44 C46 H46A 109.5
C44 C46 H46B 109.5
H46A C46 H46B 109.5
C44 C46 H46C 109.5
H46A C46 H46C 109.5
H46B C46 H46C 109.5
O2 C47 C49 121.8(2)
O2 C47 C48 120.4(2)
C49 C47 C48 117.7(2)
C47 C48 H48A 109.5
C47 C48 H48B 109.5
H48A C48 H48B 109.5
C47 C48 H48C 109.5
H48A C48 H48C 109.5
H48B C48 H48C 109.5
C47 C49 H49A 109.5
C47 C49 H49B 109.5
H49A C49 H49B 109.5
C47 C49 H49C 109.5
H49A C49 H49C 109.5
H49B C49 H49C 109.5
C1 N1 C4 110.17(18)
C1 N1 H1N 125.2(13)
C4 N1 H1N 124.6(13)
C9 N2 C6 110.53(17)
C9 N2 H2N 123.4(14)
C6 N2 H2N 126.1(14)
C11 N3 C14 110.48(17)
C11 N3 H3N 125.0(13)
C14 N3 H3N 124.5(13)
C16 N4 C19 110.65(19)
C16 N4 H4N 125.2(15)
C19 N4 H4N 124.1(15)
H1W O1W H2W 103(3)

loop_
_geom_bond_atom_site_label_1
_geom_bond_atom_site_label_2
_geom_bond_distance
C1 C2 1.367(3)
C1 N1 1.378(2)
C1 C20 1.516(3)
C2 C3 1.421(3)
C2 H2 0.93
C3 C4 1.363(3)
C3 H3 0.93
C4 N1 1.379(2)
C4 C5 1.519(3)
C5 C21 1.490(3)
C5 C6 1.516(3)
C5 C29 1.540(3)
C6 C7 1.360(3)
C6 N2 1.383(2)
C7 C8 1.411(3)
C7 H7 0.93
C8 C9 1.357(3)
C8 H8 0.93
C9 N2 1.375(2)
C9 C10 1.512(3)
C10 C11 1.513(3)
C10 C31 1.536(3)
C10 C32 1.545(3)
C11 C12 1.374(3)
C11 N3 1.378(3)
C12 C13 1.419(3)
C12 H12 0.93
C13 C14 1.368(3)
C13 H13 0.93
C14 N3 1.379(2)
C14 C15 1.515(3)
C15 C33 1.495(3)
C15 C16 1.518(3)
C15 C41 1.549(3)
C16 C17 1.363(3)
C16 N4 1.375(3)
C17 C18 1.412(3)
C17 H17 0.93
C18 C19 1.365(3)
C18 H18 0.93
C19 N4 1.381(3)
C19 C20 1.521(3)
C20 C43 1.535(3)
C20 C42 1.542(3)
C21 C22 1.190(3)
C22 C23 1.437(3)
C23 C28 1.388(3)
C23 C24 1.394(3)
C24 C25 1.378(3)
C24 H24 0.93
C25 C26 1.375(3)
C25 H25 0.93
C26 C27 1.374(3)
C26 H26 0.93
C27 C28 1.380(3)
C27 H27 0.93
C28 H28 0.93
C29 H29A 0.96
C29 H29B 0.96
C29 H29C 0.96
C31 H31A 0.96
C31 H31B 0.96
C31 H31C 0.96
C32 H32A 0.96
C32 H32B 0.96
C32 H32C 0.96
C33 C34 1.187(3)
C34 C35 1.448(3)
C35 C40 1.389(3)
C35 C36 1.392(3)
C36 C37 1.403(4)
C36 H36 0.93
C37 C38 1.394(4)
C37 H37 0.93
C38 C39 1.361(4)
C38 H38 0.93
C39 C40 1.367(3)
C39 H39 0.93
C40 H40 0.93
C41 H41A 0.96
C41 H41B 0.96
C41 H41C 0.96
C42 H42A 0.96
C42 H42B 0.96
C42 H42C 0.96
C43 H43A 0.96
C43 H43B 0.96
C43 H43C 0.96
C44 O1 1.216(3)
C44 C45 1.480(3)
C44 C46 1.491(3)
C45 H45A 0.96
C45 H45B 0.96
C45 H45C 0.96
C46 H46A 0.96
C46 H46B 0.96
C46 H46C 0.96
C47 O2 1.214(3)
C47 C49 1.473(3)
C47 C48 1.503(3)
C48 H48A 0.96
C48 H48B 0.96
C48 H48C 0.96
C49 H49A 0.96
C49 H49B 0.96
C49 H49C 0.96
N1 H1N 0.91(2)
N2 H2N 0.88(2)
N3 H3N 0.88(2)
N4 H4N 0.87(2)
O1W H1W 0.90(4)
O1W H2W 0.87(3)

loop_
_geom_hbond_atom_site_label_D
_geom_hbond_atom_site_label_H
_geom_hbond_atom_site_label_A
_geom_hbond_distance_DH
_geom_hbond_distance_HA
_geom_hbond_distance_DA
_geom_hbond_angle_DHA
_geom_hbond_site_symmetry_A
N1 H1N O1W 0.91(2) 2.11(2) 3.018(3) 175.4(19) 1_545
O1W H1W O1 0.90(4) 1.84(4) 2.741(2) 176(3) .
N2 H2N O1W 0.88(2) 2.27(2) 3.089(2) 154.2(18) 1_545
N3 H3N O2 0.88(2) 2.02(2) 2.900(2) 173.6(18) .
N4 H4N O1W 0.87(2) 2.32(2) 3.139(3) 156.5(19) 1_545
